data_7053508
loop_
_publ_author_name
'Lin, Kuan-Ming'
'Wang, Po-Yang'
'Shieh, Yun-Jen'
'Chen, Hong-Zhang'
'Kuo, Ting-Shen'
'Tsai, Yi-Chou'

_publ_section_title
;
 Reductive N--N bond cleavage and coupling of organic azides mediated by
 chromium(i) and vanadium(i) \b-diketiminate
;
_journal_issue 8
_journal_name_full 'New Journal of Chemistry'
_journal_page_first 1737
_journal_paper_doi 10.1039/c0nj00114g
_journal_volume 34
_journal_year 2010
_chemical_formula_moiety 'C43 H55 N4 V'
_chemical_formula_sum 'C43 H55 N4 V'
_chemical_formula_weight 678.85
_chemical_name_systematic
;
?
;
_space_group_IT_number 62
_symmetry_cell_setting orthorhombic
_symmetry_space_group_name_Hall '-P 2ac 2n'
_symmetry_space_group_name_H-M 'P n m a'
_atom_sites_solution_hydrogens geom
_atom_sites_solution_primary direct
_atom_sites_solution_secondary difmap
_audit_creation_method SHELXL-97
_cell_angle_alpha 90.00
_cell_angle_beta 90.00
_cell_angle_gamma 90.00
_cell_formula_units_Z 4
_cell_length_a 19.4976(7)
_cell_length_b 18.3271(6)
_cell_length_c 11.2990(4)
_cell_measurement_reflns_used 0
_cell_measurement_temperature 200(2)
_cell_measurement_theta_max 0
_cell_measurement_theta_min 0
_cell_volume 4037.5(2)
_computing_molecular_graphics 'Ortep-3 for Windows (Farrugia, 1997)'
_computing_publication_material 'WinGX publication routines (Farrugia, 1999)'
_computing_structure_refinement 'SHELXL-97 (Sheldrick, 1997)'
_computing_structure_solution 'SHELXS-97 (Sheldrick, 1997)'
_diffrn_ambient_temperature 200(2)
_diffrn_measured_fraction_theta_full 0.997
_diffrn_measured_fraction_theta_max 0.997
_diffrn_radiation_monochromator graphite
_diffrn_radiation_source 'fine-focus sealed tube'
_diffrn_radiation_type MoK\a
_diffrn_radiation_wavelength 0.71073
_diffrn_reflns_av_R_equivalents 0.0568
_diffrn_reflns_av_sigmaI/netI 0.0464
_diffrn_reflns_limit_h_max 22
_diffrn_reflns_limit_h_min -23
_diffrn_reflns_limit_k_max 19
_diffrn_reflns_limit_k_min -21
_diffrn_reflns_limit_l_max 13
_diffrn_reflns_limit_l_min -11
_diffrn_reflns_number 24352
_diffrn_reflns_theta_full 25.03
_diffrn_reflns_theta_max 25.03
_diffrn_reflns_theta_min 2.09
_exptl_absorpt_coefficient_mu 0.278
_exptl_absorpt_correction_T_max 0.9595
_exptl_absorpt_correction_T_min 0.9114
_exptl_absorpt_correction_type multi-scan
_exptl_crystal_colour brown(dark)
_exptl_crystal_density_diffrn 1.117
_exptl_crystal_density_method 'not measured'
_exptl_crystal_description prism
_exptl_crystal_F_000 1456
_exptl_crystal_size_max 0.34
_exptl_crystal_size_mid 0.31
_exptl_crystal_size_min 0.15
_refine_diff_density_max 0.497
_refine_diff_density_min -0.748
_refine_diff_density_rms 0.108
_refine_ls_extinction_method none
_refine_ls_goodness_of_fit_ref 1.032
_refine_ls_hydrogen_treatment noref
_refine_ls_matrix_type full
_refine_ls_number_parameters 235
_refine_ls_number_reflns 3686
_refine_ls_number_restraints 0
_refine_ls_restrained_S_all 1.032
_refine_ls_R_factor_all 0.1052
_refine_ls_R_factor_gt 0.0564
_refine_ls_shift/su_max 0.019
_refine_ls_shift/su_mean 0.010
_refine_ls_structure_factor_coef Fsqd
_refine_ls_weighting_details 'calc w=1/[\s^2^(Fo^2^)+(0.1025P)^2^+2.3082P] where P=(Fo^2^+2Fc^2^)/3'
_refine_ls_weighting_scheme calc
_refine_ls_wR_factor_gt 0.1529
_refine_ls_wR_factor_ref 0.1918
_reflns_number_gt 2411
_reflns_number_total 3686
_reflns_threshold_expression >2sigma(I)
_cod_data_source_file c0nj00114g.txt
_cod_data_source_block a7258'
_cod_database_code 7053508

loop_
_symmetry_equiv_pos_as_xyz
'x, y, z'
'-x+1/2, -y, z+1/2'
'x+1/2, -y+1/2, -z+1/2'
'-x, y+1/2, -z'
'-x, -y, -z'
'x-1/2, y, -z-1/2'
'-x-1/2, y-1/2, z-1/2'
'x, -y-1/2, z'

loop_
_atom_site_label
_atom_site_type_symbol
_atom_site_fract_x
_atom_site_fract_y
_atom_site_fract_z
_atom_site_U_iso_or_equiv
_atom_site_adp_type
_atom_site_occupancy
_atom_site_symmetry_multiplicity
_atom_site_calc_flag
_atom_site_refinement_flags
C1 C 0.11025(15) 0.40440(19) 0.6258(3) 0.0503(9) Uani 1 1 d .
C2 C 0.12983(18) 0.4523(2) 0.7166(4) 0.0660(11) Uani 1 1 d .
C3 C 0.1294(2) 0.4314(3) 0.8460(4) 0.0807(13) Uani 1 1 d .
H3 H 0.1137 0.3796 0.8523 0.097 Uiso 1 1 calc R
C4 C 0.2009(3) 0.4363(3) 0.8981(5) 0.130(2) Uani 1 1 d .
H4A H 0.1996 0.4215 0.9814 0.195 Uiso 1 1 calc R
H4B H 0.2175 0.4866 0.8924 0.195 Uiso 1 1 calc R
H4C H 0.2318 0.4039 0.8543 0.195 Uiso 1 1 calc R
C5 C 0.0794(3) 0.4796(4) 0.9179(5) 0.138(2) Uani 1 1 d .
H5A H 0.0795 0.4639 1.0008 0.206 Uiso 1 1 calc R
H5B H 0.0330 0.4747 0.8854 0.206 Uiso 1 1 calc R
H5C H 0.0940 0.5307 0.9131 0.206 Uiso 1 1 calc R
C6 C 0.1514(2) 0.5223(3) 0.6820(5) 0.0840(15) Uani 1 1 d .
H6 H 0.1647 0.5564 0.7410 0.101 Uiso 1 1 calc R
C7 C 0.1539(2) 0.5423(3) 0.5665(6) 0.0865(15) Uani 1 1 d .
H7 H 0.1686 0.5901 0.5458 0.104 Uiso 1 1 calc R
C8 C 0.13541(19) 0.4943(2) 0.4797(5) 0.0761(13) Uani 1 1 d .
H8 H 0.1379 0.5091 0.3993 0.091 Uiso 1 1 calc R
C9 C 0.11287(17) 0.4235(2) 0.5067(4) 0.0572(10) Uani 1 1 d .
C10 C 0.0921(2) 0.3717(2) 0.4101(3) 0.0735(12) Uani 1 1 d .
H10 H 0.0798 0.3242 0.4482 0.088 Uiso 1 1 calc R
C11 C 0.0304(3) 0.3973(4) 0.3409(5) 0.1257(16) Uani 1 1 d .
H11A H 0.0189 0.3611 0.2802 0.189 Uiso 1 1 calc R
H11B H 0.0408 0.4441 0.3029 0.189 Uiso 1 1 calc R
H11C H -0.0087 0.4034 0.3947 0.189 Uiso 1 1 calc R
C12 C 0.1496(3) 0.3572(4) 0.3246(5) 0.1257(16) Uani 1 1 d .
H12A H 0.1340 0.3231 0.2634 0.189 Uiso 1 1 calc R
H12B H 0.1886 0.3359 0.3671 0.189 Uiso 1 1 calc R
H12C H 0.1638 0.4031 0.2874 0.189 Uiso 1 1 calc R
C13 C -0.02696(17) 0.3820(2) 0.6902(3) 0.0605(10) Uani 1 1 d .
H13A H -0.0021 0.4281 0.6804 0.091 Uiso 1 1 calc R
H13B H -0.0509 0.3820 0.7664 0.091 Uiso 1 1 calc R
H13C H -0.0604 0.3766 0.6260 0.091 Uiso 1 1 calc R
C14 C 0.02307(14) 0.31931(18) 0.6865(3) 0.0413(7) Uani 1 1 d .
C15 C -0.0039(2) 0.2500 0.7071(4) 0.0411(11) Uani 1 2 d S
H15 H -0.0485 0.2500 0.7410 0.049 Uiso 1 2 calc SR
C16 C 0.2292(2) 0.2500 0.9166(4) 0.0453(11) Uani 1 2 d S
C17 C 0.2088(2) 0.2500 1.0335(4) 0.0715(17) Uani 1 2 d S
H17 H 0.1613 0.2500 1.0520 0.086 Uiso 1 2 calc SR
C18 C 0.2563(3) 0.2500 1.1241(5) 0.0699(17) Uani 1 2 d S
H18 H 0.2405 0.2500 1.2037 0.084 Uiso 1 2 calc SR
C19 C 0.3249(2) 0.2500 1.1028(4) 0.0455(11) Uani 1 2 d S
C20 C 0.3759(3) 0.2500 1.2030(5) 0.0698(16) Uani 1 2 d S
H20A H 0.3864 0.3004 1.2255 0.105 Uiso 0.50 1 calc PR
H20B H 0.4180 0.2255 1.1775 0.105 Uiso 0.50 1 calc PR
H20C H 0.3564 0.2241 1.2710 0.105 Uiso 0.50 1 calc PR
C21 C 0.3455(2) 0.2500 0.9855(4) 0.0483(12) Uani 1 2 d S
H21 H 0.3931 0.2500 0.9678 0.058 Uiso 1 2 calc SR
C22 C 0.2995(2) 0.2500 0.8946(4) 0.0454(11) Uani 1 2 d S
H22 H 0.3156 0.2500 0.8153 0.055 Uiso 1 2 calc SR
C23 C 0.2893(2) 0.2500 0.5604(4) 0.0406(10) Uani 1 2 d S
C24 C 0.32513(17) 0.3148(2) 0.5461(3) 0.0539(9) Uani 1 1 d .
H24 H 0.3021 0.3601 0.5550 0.065 Uiso 1 1 calc R
C25 C 0.39444(19) 0.3136(2) 0.5189(3) 0.0663(11) Uani 1 1 d .
H25 H 0.4180 0.3587 0.5096 0.080 Uiso 1 1 calc R
C26 C 0.4302(2) 0.2500 0.5050(4) 0.0618(15) Uani 1 2 d S
C27 C 0.5056(3) 0.2500 0.4735(5) 0.101(3) Uani 1 2 d S
H27A H 0.5222 0.1996 0.4687 0.152 Uiso 0.50 1 calc PR
H27B H 0.5314 0.2763 0.5345 0.152 Uiso 0.50 1 calc PR
H27C H 0.5121 0.2741 0.3969 0.152 Uiso 0.50 1 calc PR
N1 N 0.08854(12) 0.33147(14) 0.6570(2) 0.0425(7) Uani 1 1 d .
N2 N 0.18174(19) 0.2500 0.8248(3) 0.0528(10) Uani 1 2 d S
N3 N 0.22010(18) 0.2500 0.5885(3) 0.0458(9) Uani 1 2 d S
V1 V 0.15382(3) 0.2500 0.68392(7) 0.0420(3) Uani 1 2 d S

loop_
_atom_site_aniso_label
_atom_site_aniso_U_11
_atom_site_aniso_U_22
_atom_site_aniso_U_33
_atom_site_aniso_U_23
_atom_site_aniso_U_13
_atom_site_aniso_U_12
C1 0.0277(15) 0.049(2) 0.074(3) -0.0023(19) 0.0004(15) 0.0015(14)
C2 0.0446(19) 0.062(3) 0.092(3) -0.017(2) -0.009(2) -0.0006(18)
C3 0.081(3) 0.076(3) 0.084(3) -0.029(3) -0.024(2) 0.000(2)
C4 0.113(4) 0.109(4) 0.168(6) -0.011(4) -0.071(4) -0.023(3)
C5 0.159(6) 0.147(5) 0.107(5) -0.055(4) -0.003(4) 0.035(5)
C6 0.056(2) 0.054(3) 0.142(5) -0.017(3) -0.009(3) -0.008(2)
C7 0.056(2) 0.053(3) 0.150(5) 0.008(3) 0.015(3) -0.005(2)
C8 0.058(2) 0.063(3) 0.107(4) 0.022(3) 0.026(2) 0.007(2)
C9 0.0433(18) 0.053(2) 0.076(3) 0.006(2) 0.0123(18) 0.0056(16)
C10 0.105(3) 0.060(3) 0.055(2) 0.011(2) 0.014(2) 0.013(2)
C11 0.085(3) 0.177(4) 0.115(3) -0.047(3) -0.005(2) 0.034(3)
C12 0.085(3) 0.177(4) 0.115(3) -0.047(3) -0.005(2) 0.034(3)
C13 0.0441(19) 0.062(2) 0.075(3) -0.0023(19) 0.0064(18) 0.0106(16)
C14 0.0326(15) 0.056(2) 0.0355(16) -0.0025(15) -0.0038(13) 0.0070(14)
C15 0.031(2) 0.055(3) 0.037(2) 0.000 0.0014(18) 0.000
C16 0.034(2) 0.061(3) 0.040(3) 0.000 -0.0056(19) 0.000
C17 0.033(2) 0.132(5) 0.049(3) 0.000 0.007(2) 0.000
C18 0.048(3) 0.124(5) 0.038(3) 0.000 0.005(2) 0.000
C19 0.041(2) 0.052(3) 0.043(3) 0.000 -0.004(2) 0.000
C20 0.058(3) 0.101(5) 0.051(3) 0.000 -0.020(3) 0.000
C21 0.031(2) 0.070(3) 0.044(3) 0.000 0.000(2) 0.000
C22 0.039(2) 0.065(3) 0.032(2) 0.000 0.0017(19) 0.000
C23 0.030(2) 0.051(3) 0.040(2) 0.000 -0.0044(18) 0.000
C24 0.0458(18) 0.058(2) 0.058(2) 0.0064(18) -0.0024(16) -0.0053(16)
C25 0.052(2) 0.091(3) 0.057(2) 0.016(2) -0.0054(18) -0.025(2)
C26 0.038(3) 0.110(5) 0.038(3) 0.000 -0.006(2) 0.000
C27 0.043(3) 0.203(8) 0.058(4) 0.000 0.005(3) 0.000
N1 0.0324(13) 0.0473(16) 0.0478(16) -0.0028(13) -0.0044(12) -0.0005(11)
N2 0.036(2) 0.067(3) 0.056(3) 0.000 -0.0082(18) 0.000
N3 0.037(2) 0.047(2) 0.054(2) 0.000 -0.0046(17) 0.000
V1 0.0267(4) 0.0528(5) 0.0465(5) 0.000 -0.0065(3) 0.000

loop_
_atom_type_symbol
_atom_type_description
_atom_type_scat_dispersion_real
_atom_type_scat_dispersion_imag
_atom_type_scat_source
C C 0.0033 0.0016 'International Tables Vol C Tables 4.2.6.8 and 6.1.1.4'
H H 0.0000 0.0000 'International Tables Vol C Tables 4.2.6.8 and 6.1.1.4'
N N 0.0061 0.0033 'International Tables Vol C Tables 4.2.6.8 and 6.1.1.4'
V V 0.3005 0.5294 'International Tables Vol C Tables 4.2.6.8 and 6.1.1.4'

loop_
_geom_angle_atom_site_label_1
_geom_angle_atom_site_label_2
_geom_angle_atom_site_label_3
_geom_angle
_geom_angle_site_symmetry_1
_geom_angle_site_symmetry_3
C9 C1 C2 122.7(4) . .
C9 C1 N1 118.6(3) . .
C2 C1 N1 118.7(3) . .
C1 C2 C6 116.7(4) . .
C1 C2 C3 123.2(4) . .
C6 C2 C3 120.1(4) . .
C2 C3 C4 110.9(4) . .
C2 C3 C5 111.5(4) . .
C4 C3 C5 110.0(4) . .
C2 C3 H3 108.1 . .
C4 C3 H3 108.1 . .
C5 C3 H3 108.1 . .
C3 C4 H4A 109.5 . .
C3 C4 H4B 109.5 . .
H4A C4 H4B 109.5 . .
C3 C4 H4C 109.5 . .
H4A C4 H4C 109.5 . .
H4B C4 H4C 109.5 . .
C3 C5 H5A 109.5 . .
C3 C5 H5B 109.5 . .
H5A C5 H5B 109.5 . .
C3 C5 H5C 109.5 . .
H5A C5 H5C 109.5 . .
H5B C5 H5C 109.5 . .
C7 C6 C2 121.7(5) . .
C7 C6 H6 119.1 . .
C2 C6 H6 119.1 . .
C6 C7 C8 120.4(4) . .
C6 C7 H7 119.8 . .
C8 C7 H7 119.8 . .
C7 C8 C9 121.6(5) . .
C7 C8 H8 119.2 . .
C9 C8 H8 119.2 . .
C1 C9 C8 117.0(4) . .
C1 C9 C10 122.3(3) . .
C8 C9 C10 120.8(4) . .
C9 C10 C12 112.2(4) . .
C9 C10 C11 113.2(4) . .
C12 C10 C11 108.5(4) . .
C9 C10 H10 107.6 . .
C12 C10 H10 107.6 . .
C11 C10 H10 107.6 . .
C10 C11 H11A 109.5 . .
C10 C11 H11B 109.5 . .
H11A C11 H11B 109.5 . .
C10 C11 H11C 109.5 . .
H11A C11 H11C 109.5 . .
H11B C11 H11C 109.5 . .
C10 C12 H12A 109.5 . .
C10 C12 H12B 109.5 . .
H12A C12 H12B 109.5 . .
C10 C12 H12C 109.5 . .
H12A C12 H12C 109.5 . .
H12B C12 H12C 109.5 . .
C14 C13 H13A 109.5 . .
C14 C13 H13B 109.5 . .
H13A C13 H13B 109.5 . .
C14 C13 H13C 109.5 . .
H13A C13 H13C 109.5 . .
H13B C13 H13C 109.5 . .
N1 C14 C15 123.6(3) . .
N1 C14 C13 119.8(3) . .
C15 C14 C13 116.4(3) . .
C14 C15 C14 131.2(4) . 8_565
C14 C15 H15 114.4 . .
C14 C15 H15 114.4 8_565 .
C17 C16 N2 121.5(4) . .
C17 C16 C22 117.0(4) . .
N2 C16 C22 121.5(4) . .
C16 C17 C18 121.1(4) . .
C16 C17 H17 119.4 . .
C18 C17 H17 119.4 . .
C19 C18 C17 121.9(5) . .
C19 C18 H18 119.1 . .
C17 C18 H18 119.1 . .
C18 C19 C21 117.1(4) . .
C18 C19 C20 121.1(5) . .
C21 C19 C20 121.9(4) . .
C19 C20 H20A 109.5 . .
C19 C20 H20B 109.5 . .
H20A C20 H20B 109.5 . .
C19 C20 H20C 109.5 . .
H20A C20 H20C 109.5 . .
H20B C20 H20C 109.5 . .
C22 C21 C19 122.0(4) . .
C22 C21 H21 119.0 . .
C19 C21 H21 119.0 . .
C21 C22 C16 120.9(4) . .
C21 C22 H22 119.6 . .
C16 C22 H22 119.6 . .
N3 C23 C24 121.1(2) . .
N3 C23 C24 121.1(2) . 8_565
C24 C23 C24 117.8(4) . 8_565
C23 C24 C25 120.2(4) . .
C23 C24 H24 119.9 . .
C25 C24 H24 119.9 . .
C26 C25 C24 122.4(4) . .
C26 C25 H25 118.8 . .
C24 C25 H25 118.8 . .
C25 C26 C25 116.9(5) 8_565 .
C25 C26 C27 121.5(2) 8_565 .
C25 C26 C27 121.5(2) . .
C26 C27 H27A 109.5 . .
C26 C27 H27B 109.5 . .
H27A C27 H27B 109.5 . .
C26 C27 H27C 109.5 . .
H27A C27 H27C 109.5 . .
H27B C27 H27C 109.5 . .
C14 N1 C1 119.6(3) . .
C14 N1 V1 116.6(2) . .
C1 N1 V1 123.02(18) . .
C16 N2 V1 157.1(3) . .
C23 N3 V1 153.4(3) . .
N2 V1 N3 110.95(18) . .
N2 V1 N1 110.64(11) . 8_565
N3 V1 N1 113.21(10) . 8_565
N2 V1 N1 110.64(11) . .
N3 V1 N1 113.21(10) . .
N1 V1 N1 97.53(14) 8_565 .

loop_
_geom_bond_atom_site_label_1
_geom_bond_atom_site_label_2
_geom_bond_distance
_geom_bond_site_symmetry_2
C1 C9 1.392(5) .
C1 C2 1.403(5) .
C1 N1 1.446(4) .
C2 C6 1.405(6) .
C2 C3 1.511(6) .
C3 C4 1.516(6) .
C3 C5 1.546(6) .
C3 H3 1.0000 .
C4 H4A 0.9800 .
C4 H4B 0.9800 .
C4 H4C 0.9800 .
C5 H5A 0.9800 .
C5 H5B 0.9800 .
C5 H5C 0.9800 .
C6 C7 1.357(7) .
C6 H6 0.9500 .
C7 C8 1.366(7) .
C7 H7 0.9500 .
C8 C9 1.403(5) .
C8 H8 0.9500 .
C9 C10 1.502(6) .
C10 C12 1.505(6) .
C10 C11 1.510(6) .
C10 H10 1.0000 .
C11 H11A 0.9800 .
C11 H11B 0.9800 .
C11 H11C 0.9800 .
C12 H12A 0.9800 .
C12 H12B 0.9800 .
C12 H12C 0.9800 .
C13 C14 1.507(4) .
C13 H13A 0.9800 .
C13 H13B 0.9800 .
C13 H13C 0.9800 .
C14 N1 1.338(4) .
C14 C15 1.395(4) .
C15 C14 1.395(4) 8_565
C15 H15 0.9500 .
C16 C17 1.380(6) .
C16 N2 1.390(5) .
C16 C22 1.392(6) .
C17 C18 1.380(7) .
C17 H17 0.9500 .
C18 C19 1.359(6) .
C18 H18 0.9500 .
C19 C21 1.385(6) .
C19 C20 1.507(6) .
C20 H20A 0.9800 .
C20 H20B 0.9800 .
C20 H20C 0.9800 .
C21 C22 1.363(6) .
C21 H21 0.9500 .
C22 H22 0.9500 .
C23 N3 1.386(5) .
C23 C24 1.387(4) .
C23 C24 1.387(4) 8_565
C24 C25 1.386(5) .
C24 H24 0.9500 .
C25 C26 1.368(5) .
C25 H25 0.9500 .
C26 C25 1.368(5) 8_565
C26 C27 1.512(7) .
C27 H27A 0.9800 .
C27 H27B 0.9800 .
C27 H27C 0.9800 .
N1 V1 1.985(3) .
N2 V1 1.682(4) .
N3 V1 1.683(4) .
V1 N1 1.985(3) 8_565
